data_4071206
loop_
_publ_author_name
'Ionkin, Alex S.'
'Marshall, William J.'
'Adelman, Douglas J.'
'Fones, Barbara Bobik'
'Fish, Brian M.'
'Schiffhauer, Matthew F.'

_publ_section_title
;
 Modification of Iron(II) Tridentate Bis(imino)pyridine Complexes by a
 Boryl Group for the Production of \a-Olefins at High Temperature&#x2020;
;
_journal_issue 8
_journal_name_full Organometallics
_journal_page_first 1902
_journal_paper_doi 10.1021/om800036b
_journal_volume 27
_journal_year 2008
_chemical_formula_sum 'C61 H74 B2 Cl6 Fe2 N6 O4'
_chemical_formula_weight 1301.28
_chemical_name_systematic
;
 ?
;
_space_group_IT_number 14
_symmetry_cell_setting monoclinic
_symmetry_space_group_name_Hall '-P 2ybc'
_symmetry_space_group_name_H-M 'P 1 21/c 1'
_atom_sites_solution_hydrogens geom
_atom_sites_solution_primary direct
_atom_sites_solution_secondary difmap
_audit_creation_method SHELXL-97
_cell_angle_alpha 90.00
_cell_angle_beta 111.985(2)
_cell_angle_gamma 90.00
_cell_formula_units_Z 4
_cell_length_a 31.466(3)
_cell_length_b 8.8961(9)
_cell_length_c 25.037(3)
_cell_measurement_temperature 293(2)
_cell_volume 6498.8(12)
_computing_cell_refinement 'Bruker XSCANS'
_computing_data_collection 'Bruker XSCANS'
_computing_data_reduction 'Bruker SHELXTL'
_computing_molecular_graphics 'Bruker SHELXTL'
_computing_publication_material 'Bruker SHELXTL'
_computing_structure_refinement 'SHELXL-97 (Sheldrick, 1997)'
_computing_structure_solution 'SHELXS-97 (Sheldrick, 1990)'
_diffrn_ambient_temperature 293(2)
_diffrn_measured_fraction_theta_full 0.996
_diffrn_measured_fraction_theta_max 0.996
_diffrn_measurement_device_type 'Bruker P4'
_diffrn_measurement_method '\w scans'
_diffrn_radiation_monochromator graphite
_diffrn_radiation_source 'fine-focus sealed tube'
_diffrn_radiation_type MoK\a
_diffrn_radiation_wavelength 0.71073
_diffrn_reflns_av_R_equivalents 0.1048
_diffrn_reflns_av_sigmaI/netI 0.1285
_diffrn_reflns_limit_h_max 41
_diffrn_reflns_limit_h_min -41
_diffrn_reflns_limit_k_max 11
_diffrn_reflns_limit_k_min -10
_diffrn_reflns_limit_l_max 33
_diffrn_reflns_limit_l_min -33
_diffrn_reflns_number 52486
_diffrn_reflns_theta_full 28.27
_diffrn_reflns_theta_max 28.27
_diffrn_reflns_theta_min 2.09
_exptl_absorpt_coefficient_mu 0.742
_exptl_absorpt_correction_type none
_exptl_crystal_colour blue
_exptl_crystal_density_diffrn 1.330
_exptl_crystal_density_method 'not measured'
_exptl_crystal_description rectplate
_exptl_crystal_F_000 2712
_exptl_crystal_size_max 0.500
_exptl_crystal_size_mid 0.180
_exptl_crystal_size_min 0.060
_refine_diff_density_max 0.690
_refine_diff_density_min -0.909
_refine_diff_density_rms 0.079
_refine_ls_extinction_method none
_refine_ls_goodness_of_fit_ref 0.987
_refine_ls_hydrogen_treatment riding
_refine_ls_matrix_type full
_refine_ls_number_parameters 748
_refine_ls_number_reflns 16031
_refine_ls_number_restraints 0
_refine_ls_restrained_S_all 0.987
_refine_ls_R_factor_all 0.1438
_refine_ls_R_factor_gt 0.0578
_refine_ls_shift/su_max 0.001
_refine_ls_shift/su_mean 0.000
_refine_ls_structure_factor_coef Fsqd
_refine_ls_weighting_details 'calc w=1/[\s^2^(Fo^2^)+(0.0595P)^2^+0.0000P] where P=(Fo^2^+2Fc^2^)/3'
_refine_ls_weighting_scheme calc
_refine_ls_wR_factor_gt 0.1165
_refine_ls_wR_factor_ref 0.1439
_reflns_number_gt 8199
_reflns_number_total 16031
_reflns_threshold_expression >2sigma(I)
_cod_data_source_file om800036b-file001.cif
_cod_data_source_block 05228
_cod_depositor_comments
;
The following automatic conversions were performed:

'_symmetry_cell_setting' value 'Monoclinic' changed to 'monoclinic'
according to /home/saulius/struct/CIF-dictionaries/cif_core.dic
dictionary named 'cif_core.dic' version 2.4.1 from 2010-06-29.

Automatic conversion script
Id: cif_fix_values 1715 2011-07-08 13:25:40Z adriana 
;
_cod_original_sg_symbol_H-M P2(1)/c
_cod_database_code 4071206

loop_
_symmetry_equiv_pos_as_xyz
'x, y, z'
'-x, y+1/2, -z+1/2'
'-x, -y, -z'
'x, -y-1/2, z-1/2'

loop_
_atom_site_label
_atom_site_type_symbol
_atom_site_fract_x
_atom_site_fract_y
_atom_site_fract_z
_atom_site_U_iso_or_equiv
_atom_site_adp_type
_atom_site_occupancy
_atom_site_symmetry_multiplicity
_atom_site_calc_flag
_atom_site_refinement_flags
Fe1 Fe 0.276953(16) 0.81462(5) 0.06875(2) 0.02537(13) Uani 1 1 d .
Cl1 Cl 0.31268(3) 0.97160(9) 0.14465(4) 0.0330(2) Uani 1 1 d .
Cl2 Cl 0.23012(3) 0.64441(10) 0.08975(4) 0.0333(2) Uani 1 1 d .
O1 O 0.09266(10) 0.7873(3) 0.07573(15) 0.0592(9) Uani 1 1 d .
O2 O 0.05606(8) 0.9945(3) 0.08837(12) 0.0430(7) Uani 1 1 d .
N1 N 0.33611(9) 0.6640(3) 0.07358(12) 0.0245(6) Uani 1 1 d .
N2 N 0.28178(9) 0.8224(3) -0.01291(11) 0.0226(6) Uani 1 1 d .
N3 N 0.22283(9) 0.9781(3) 0.01360(12) 0.0254(7) Uani 1 1 d .
C1 C 0.34459(11) 0.6540(3) 0.02787(15) 0.0253(8) Uani 1 1 d .
C2 C 0.31281(11) 0.7358(3) -0.02350(15) 0.0239(8) Uani 1 1 d .
C3 C 0.31411(12) 0.7254(4) -0.07808(15) 0.0283(8) Uani 1 1 d .
H3A H 0.3354 0.6634 -0.0849 0.034 Uiso 1 1 calc R
C4 C 0.28318(12) 0.8089(4) -0.12238(15) 0.0329(9) Uani 1 1 d .
H4A H 0.2830 0.8022 -0.1595 0.040 Uiso 1 1 calc R
C5 C 0.25245(12) 0.9025(4) -0.11072(16) 0.0330(9) Uani 1 1 d .
H5A H 0.2320 0.9613 -0.1397 0.040 Uiso 1 1 calc R
C6 C 0.25252(11) 0.9073(4) -0.05554(15) 0.0258(8) Uani 1 1 d .
C7 C 0.22025(11) 0.9973(4) -0.03859(15) 0.0273(8) Uani 1 1 d .
C8 C 0.38359(12) 0.5694(4) 0.02162(16) 0.0334(9) Uani 1 1 d .
H8A H 0.4019 0.5247 0.0579 0.050 Uiso 1 1 calc R
H8B H 0.4022 0.6372 0.0098 0.050 Uiso 1 1 calc R
H8C H 0.3718 0.4920 -0.0068 0.050 Uiso 1 1 calc R
C9 C 0.18749(12) 1.0986(4) -0.08304(16) 0.0388(10) Uani 1 1 d .
H9A H 0.1649 1.1359 -0.0691 0.058 Uiso 1 1 calc R
H9B H 0.1726 1.0431 -0.1180 0.058 Uiso 1 1 calc R
H9C H 0.2040 1.1814 -0.0905 0.058 Uiso 1 1 calc R
C10 C 0.36394(11) 0.5791(4) 0.12416(14) 0.0262(8) Uani 1 1 d .
C11 C 0.35074(12) 0.4332(4) 0.12989(15) 0.0271(8) Uani 1 1 d .
C12 C 0.37670(13) 0.3535(4) 0.17960(16) 0.0363(9) Uani 1 1 d .
H12A H 0.3681 0.2557 0.1841 0.044 Uiso 1 1 calc R
C13 C 0.41452(13) 0.4145(5) 0.22218(16) 0.0379(10) Uani 1 1 d .
C14 C 0.42669(13) 0.5595(5) 0.21403(16) 0.0395(10) Uani 1 1 d .
H14A H 0.4523 0.6016 0.2423 0.047 Uiso 1 1 calc R
C15 C 0.40263(12) 0.6461(4) 0.16573(15) 0.0329(9) Uani 1 1 d .
C16 C 0.31066(12) 0.3608(4) 0.08321(15) 0.0342(9) Uani 1 1 d .
H16A H 0.3055 0.2626 0.0955 0.051 Uiso 1 1 calc R
H16B H 0.3171 0.3523 0.0488 0.051 Uiso 1 1 calc R
H16C H 0.2838 0.4214 0.0756 0.051 Uiso 1 1 calc R
C17 C 0.44153(15) 0.3257(5) 0.27606(18) 0.0573(13) Uani 1 1 d .
H17A H 0.4593 0.3935 0.3059 0.086 Uiso 1 1 calc R
H17B H 0.4617 0.2567 0.2677 0.086 Uiso 1 1 calc R
H17C H 0.4207 0.2708 0.2887 0.086 Uiso 1 1 calc R
C18 C 0.41872(13) 0.8003(4) 0.15729(17) 0.0449(11) Uani 1 1 d .
H18A H 0.3932 0.8685 0.1456 0.067 Uiso 1 1 calc R
H18B H 0.4316 0.7963 0.1281 0.067 Uiso 1 1 calc R
H18C H 0.4416 0.8344 0.1928 0.067 Uiso 1 1 calc R
C19 C 0.19149(11) 1.0549(4) 0.03360(14) 0.0249(8) Uani 1 1 d .
C20 C 0.16124(11) 0.9707(4) 0.04916(14) 0.0284(8) Uani 1 1 d .
H20A H 0.1625 0.8664 0.0481 0.034 Uiso 1 1 calc R
C21 C 0.12857(11) 1.0402(4) 0.06653(15) 0.0284(8) Uani 1 1 d .
C22 C 0.12802(11) 1.1963(4) 0.06929(14) 0.0296(8) Uani 1 1 d .
H22A H 0.1063 1.2441 0.0803 0.036 Uiso 1 1 calc R
C23 C 0.15950(12) 1.2809(4) 0.05586(14) 0.0292(8) Uani 1 1 d .
H23A H 0.1594 1.3851 0.0589 0.035 Uiso 1 1 calc R
C24 C 0.19108(11) 1.2110(4) 0.03790(14) 0.0288(8) Uani 1 1 d .
H24A H 0.2121 1.2683 0.0287 0.035 Uiso 1 1 calc R
C25 C 0.04891(14) 0.7348(4) 0.0757(2) 0.0484(12) Uani 1 1 d .
C26 C 0.03233(13) 0.8682(5) 0.10218(18) 0.0432(10) Uani 1 1 d .
C27 C 0.01891(19) 0.7061(6) 0.0129(2) 0.0828(18) Uani 1 1 d .
H27A H 0.0334 0.6330 -0.0029 0.124 Uiso 1 1 calc R
H27B H 0.0149 0.7981 -0.0085 0.124 Uiso 1 1 calc R
H27C H -0.0104 0.6690 0.0104 0.124 Uiso 1 1 calc R
C28 C 0.05718(17) 0.5883(5) 0.1092(3) 0.0842(19) Uani 1 1 d .
H28A H 0.0696 0.5152 0.0909 0.126 Uiso 1 1 calc R
H28B H 0.0287 0.5520 0.1101 0.126 Uiso 1 1 calc R
H28C H 0.0784 0.6052 0.1479 0.126 Uiso 1 1 calc R
C29 C 0.0487(2) 0.8608(6) 0.1666(2) 0.0873(18) Uani 1 1 d .
H29A H 0.0810 0.8407 0.1824 0.131 Uiso 1 1 calc R
H29B H 0.0327 0.7820 0.1776 0.131 Uiso 1 1 calc R
H29C H 0.0428 0.9551 0.1812 0.131 Uiso 1 1 calc R
C30 C -0.01848(15) 0.8964(5) 0.0751(3) 0.0782(17) Uani 1 1 d .
H30A H -0.0261 0.9834 0.0924 0.117 Uiso 1 1 calc R
H30B H -0.0347 0.8106 0.0811 0.117 Uiso 1 1 calc R
H30C H -0.0271 0.9132 0.0346 0.117 Uiso 1 1 calc R
B1 B 0.09263(14) 0.9398(5) 0.07854(19) 0.0336(10) Uani 1 1 d .
Fe31 Fe 0.332316(16) 0.20117(5) 0.36844(2) 0.02424(13) Uani 1 1 d .
Cl31 Cl 0.37591(3) -0.00073(10) 0.36088(4) 0.0368(2) Uani 1 1 d .
Cl32 Cl 0.29218(3) 0.17614(11) 0.42740(4) 0.0372(2) Uani 1 1 d .
O31 O 0.14253(9) 0.0125(3) 0.35154(12) 0.0481(7) Uani 1 1 d .
O32 O 0.13318(10) -0.2383(3) 0.33262(12) 0.0504(8) Uani 1 1 d .
N31 N 0.39048(9) 0.3483(3) 0.42425(11) 0.0240(6) Uani 1 1 d .
N32 N 0.33349(9) 0.3896(3) 0.31886(11) 0.0237(6) Uani 1 1 d .
N33 N 0.27449(9) 0.1701(3) 0.28426(12) 0.0268(7) Uani 1 1 d .
C31 C 0.39562(11) 0.4733(4) 0.40151(15) 0.0266(8) Uani 1 1 d .
C32 C 0.36393(11) 0.4999(4) 0.34138(15) 0.0256(8) Uani 1 1 d .
C33 C 0.36473(12) 0.6268(4) 0.30902(16) 0.0321(9) Uani 1 1 d .
H33A H 0.3859 0.7032 0.3249 0.038 Uiso 1 1 calc R
C34 C 0.33370(13) 0.6370(4) 0.25318(16) 0.0356(9) Uani 1 1 d .
H34A H 0.3336 0.7213 0.2311 0.043 Uiso 1 1 calc R
C35 C 0.30280(12) 0.5221(4) 0.22996(15) 0.0328(9) Uani 1 1 d .
H35A H 0.2821 0.5272 0.1921 0.039 Uiso 1 1 calc R
C36 C 0.30320(12) 0.3982(4) 0.26437(15) 0.0277(8) Uani 1 1 d .
C37 C 0.27092(11) 0.2687(4) 0.24529(14) 0.0261(8) Uani 1 1 d .
C38 C 0.43125(13) 0.5886(4) 0.43005(17) 0.0400(10) Uani 1 1 d .
H38A H 0.4472 0.5619 0.4697 0.060 Uiso 1 1 calc R
H38B H 0.4169 0.6849 0.4278 0.060 Uiso 1 1 calc R
H38C H 0.4526 0.5932 0.4110 0.060 Uiso 1 1 calc R
C39 C 0.23775(13) 0.2669(5) 0.18428(15) 0.0424(10) Uani 1 1 d .
H39A H 0.2136 0.1969 0.1805 0.064 Uiso 1 1 calc R
H39B H 0.2533 0.2371 0.1595 0.064 Uiso 1 1 calc R
H39C H 0.2250 0.3656 0.1736 0.064 Uiso 1 1 calc R
C40 C 0.42142(11) 0.3064(3) 0.48157(14) 0.0241(8) Uani 1 1 d .
C41 C 0.40958(12) 0.3378(4) 0.52881(15) 0.0278(8) Uani 1 1 d .
C42 C 0.43772(12) 0.2816(4) 0.58230(15) 0.0287(8) Uani 1 1 d .
H42A H 0.4303 0.3020 0.6142 0.034 Uiso 1 1 calc R
C43 C 0.47638(11) 0.1963(4) 0.58958(15) 0.0283(8) Uani 1 1 d .
C44 C 0.48778(11) 0.1731(4) 0.54198(15) 0.0262(8) Uani 1 1 d .
H44A H 0.5139 0.1178 0.5464 0.031 Uiso 1 1 calc R
C45 C 0.46145(11) 0.2298(4) 0.48754(15) 0.0253(8) Uani 1 1 d .
C46 C 0.36901(12) 0.4369(4) 0.52292(16) 0.0347(9) Uani 1 1 d .
H46A H 0.3429 0.4049 0.4903 0.052 Uiso 1 1 calc R
H46B H 0.3762 0.5393 0.5176 0.052 Uiso 1 1 calc R
H46C H 0.3623 0.4294 0.5572 0.052 Uiso 1 1 calc R
C47 C 0.50495(13) 0.1315(4) 0.64750(15) 0.0421(10) Uani 1 1 d .
H47A H 0.5356 0.1145 0.6493 0.063 Uiso 1 1 calc R
H47B H 0.4918 0.0380 0.6529 0.063 Uiso 1 1 calc R
H47C H 0.5056 0.2007 0.6772 0.063 Uiso 1 1 calc R
C48 C 0.47727(12) 0.2143(4) 0.43792(16) 0.0317(9) Uani 1 1 d .
H48A H 0.4536 0.1676 0.4060 0.047 Uiso 1 1 calc R
H48B H 0.5044 0.1533 0.4495 0.047 Uiso 1 1 calc R
H48C H 0.4839 0.3119 0.4267 0.047 Uiso 1 1 calc R
C49 C 0.24400(11) 0.0421(4) 0.27153(14) 0.0272(8) Uani 1 1 d .
C50 C 0.21524(11) 0.0275(4) 0.30082(14) 0.0296(8) Uani 1 1 d .
H50A H 0.2157 0.1003 0.3277 0.036 Uiso 1 1 calc R
C51 C 0.18505(11) -0.0948(4) 0.29122(15) 0.0298(8) Uani 1 1 d .
C52 C 0.18564(12) -0.2012(4) 0.25030(16) 0.0358(9) Uani 1 1 d .
H52A H 0.1659 -0.2831 0.2427 0.043 Uiso 1 1 calc R
C53 C 0.21481(13) -0.1873(4) 0.22095(16) 0.0389(10) Uani 1 1 d .
H53A H 0.2145 -0.2597 0.1940 0.047 Uiso 1 1 calc R
C54 C 0.24461(12) -0.0658(4) 0.23134(15) 0.0352(9) Uani 1 1 d .
H54A H 0.2645 -0.0566 0.2119 0.042 Uiso 1 1 calc R
C55 C 0.12127(15) -0.0475(5) 0.3901(2) 0.0520(12) Uani 1 1 d .
C56 C 0.10130(14) -0.1990(5) 0.36085(17) 0.0456(11) Uani 1 1 d .
C57 C 0.08880(17) 0.0639(6) 0.3965(2) 0.0734(15) Uani 1 1 d .
H57A H 0.0664 0.0882 0.3592 0.110 Uiso 1 1 calc R
H57B H 0.1051 0.1533 0.4141 0.110 Uiso 1 1 calc R
H57C H 0.0738 0.0229 0.4202 0.110 Uiso 1 1 calc R
C58 C 0.16019(17) -0.0729(6) 0.4485(2) 0.0748(16) Uani 1 1 d .
H58A H 0.1767 0.0193 0.4614 0.112 Uiso 1 1 calc R
H58B H 0.1806 -0.1484 0.4446 0.112 Uiso 1 1 calc R
H58C H 0.1476 -0.1057 0.4760 0.112 Uiso 1 1 calc R
C59 C 0.05473(17) -0.1814(8) 0.3135(3) 0.117(3) Uani 1 1 d .
H59A H 0.0555 -0.1001 0.2887 0.176 Uiso 1 1 calc R
H59B H 0.0324 -0.1601 0.3301 0.176 Uiso 1 1 calc R
H59C H 0.0466 -0.2728 0.2916 0.176 Uiso 1 1 calc R
C60 C 0.1020(2) -0.3211(5) 0.4031(3) 0.0854(18) Uani 1 1 d .
H60A H 0.0918 -0.4140 0.3828 0.128 Uiso 1 1 calc R
H60B H 0.0821 -0.2939 0.4226 0.128 Uiso 1 1 calc R
H60C H 0.1327 -0.3332 0.4308 0.128 Uiso 1 1 calc R
B2 B 0.15305(14) -0.1080(5) 0.32461(19) 0.0339(11) Uani 1 1 d .
Cl61 Cl 0.06589(7) 0.3264(4) 0.24479(16) 0.2365(19) Uani 1 1 d .
Cl63 Cl 0.15462(5) 0.39006(16) 0.24358(7) 0.0952(5) Uani 1 1 d .
C61 C 0.11522(19) 0.2563(7) 0.2374(4) 0.133(3) Uani 1 1 d .
H61A H 0.1287 0.1801 0.2666 0.159 Uiso 1 1 calc R
H61B H 0.1068 0.2085 0.2000 0.159 Uiso 1 1 calc R

loop_
_atom_site_aniso_label
_atom_site_aniso_U_11
_atom_site_aniso_U_22
_atom_site_aniso_U_33
_atom_site_aniso_U_23
_atom_site_aniso_U_13
_atom_site_aniso_U_12
Fe1 0.0322(3) 0.0242(3) 0.0238(3) 0.0049(2) 0.0151(2) 0.0031(2)
Cl1 0.0441(5) 0.0263(5) 0.0324(5) -0.0014(4) 0.0187(4) -0.0040(4)
Cl2 0.0384(5) 0.0283(5) 0.0375(5) 0.0072(4) 0.0192(4) -0.0017(4)
O1 0.0557(19) 0.0319(17) 0.109(3) 0.0055(16) 0.0529(19) -0.0014(14)
O2 0.0431(16) 0.0364(16) 0.0631(19) 0.0050(14) 0.0353(15) -0.0023(13)
N1 0.0269(15) 0.0217(16) 0.0266(16) 0.0025(12) 0.0118(13) 0.0016(12)
N2 0.0241(15) 0.0206(15) 0.0266(16) -0.0001(12) 0.0134(13) -0.0029(12)
N3 0.0255(15) 0.0269(16) 0.0271(17) 0.0037(13) 0.0135(13) 0.0006(12)
C1 0.0312(19) 0.0163(18) 0.030(2) -0.0014(15) 0.0133(16) -0.0044(14)
C2 0.0301(19) 0.0154(17) 0.030(2) 0.0014(14) 0.0155(16) -0.0057(14)
C3 0.035(2) 0.0232(19) 0.034(2) -0.0019(16) 0.0219(17) 0.0010(15)
C4 0.044(2) 0.040(2) 0.0196(18) -0.0004(17) 0.0170(17) -0.0026(19)
C5 0.033(2) 0.038(2) 0.028(2) 0.0081(17) 0.0115(17) 0.0029(17)
C6 0.0274(19) 0.0238(19) 0.027(2) 0.0050(15) 0.0108(16) -0.0003(15)
C7 0.0268(19) 0.031(2) 0.026(2) 0.0045(16) 0.0122(16) -0.0001(15)
C8 0.038(2) 0.031(2) 0.036(2) 0.0024(17) 0.0204(18) 0.0081(17)
C9 0.035(2) 0.049(3) 0.036(2) 0.0135(19) 0.0183(18) 0.0134(19)
C10 0.0303(19) 0.0264(19) 0.0236(19) 0.0011(15) 0.0122(16) 0.0066(15)
C11 0.035(2) 0.0231(19) 0.027(2) 0.0018(15) 0.0165(17) 0.0064(16)
C12 0.053(3) 0.029(2) 0.037(2) 0.0065(18) 0.029(2) 0.0086(18)
C13 0.040(2) 0.046(3) 0.031(2) 0.0109(19) 0.0174(19) 0.0170(19)
C14 0.034(2) 0.054(3) 0.030(2) -0.004(2) 0.0103(18) 0.0105(19)
C15 0.032(2) 0.037(2) 0.031(2) -0.0014(17) 0.0130(17) 0.0057(17)
C16 0.048(2) 0.0232(19) 0.033(2) 0.0027(16) 0.0168(19) -0.0007(17)
C17 0.055(3) 0.070(3) 0.047(3) 0.020(2) 0.018(2) 0.023(2)
C18 0.038(2) 0.044(3) 0.047(3) -0.004(2) 0.009(2) -0.0080(19)
C19 0.0249(18) 0.028(2) 0.0200(18) 0.0077(15) 0.0064(15) 0.0040(15)
C20 0.031(2) 0.026(2) 0.028(2) 0.0045(16) 0.0114(16) 0.0005(16)
C21 0.030(2) 0.028(2) 0.028(2) 0.0013(16) 0.0116(16) 0.0027(15)
C22 0.0283(19) 0.031(2) 0.027(2) -0.0026(16) 0.0078(16) 0.0063(16)
C23 0.037(2) 0.0221(19) 0.0252(19) 0.0015(15) 0.0074(16) -0.0019(16)
C24 0.0281(19) 0.029(2) 0.028(2) 0.0065(16) 0.0095(16) -0.0027(16)
C25 0.044(3) 0.035(2) 0.066(3) 0.012(2) 0.020(2) -0.0066(19)
C26 0.038(2) 0.045(3) 0.052(3) 0.013(2) 0.023(2) -0.0020(19)
C27 0.110(5) 0.058(3) 0.080(4) -0.013(3) 0.036(4) -0.037(3)
C28 0.071(4) 0.047(3) 0.133(5) 0.042(3) 0.038(3) 0.005(3)
C29 0.114(5) 0.099(4) 0.067(4) 0.003(3) 0.054(3) -0.032(4)
C30 0.052(3) 0.060(3) 0.134(5) 0.026(3) 0.048(3) 0.001(2)
B1 0.034(2) 0.032(3) 0.038(3) 0.001(2) 0.016(2) -0.0007(19)
Fe31 0.0309(3) 0.0192(3) 0.0226(3) 0.0028(2) 0.0099(2) -0.0017(2)
Cl31 0.0414(5) 0.0227(5) 0.0536(6) -0.0046(4) 0.0261(5) -0.0010(4)
Cl32 0.0398(5) 0.0479(6) 0.0287(5) -0.0038(4) 0.0183(4) -0.0072(4)
O31 0.0612(19) 0.0388(17) 0.0629(19) 0.0007(14) 0.0445(16) 0.0010(14)
O32 0.066(2) 0.0446(17) 0.062(2) -0.0166(15) 0.0473(17) -0.0200(14)
N31 0.0296(16) 0.0186(15) 0.0244(16) -0.0026(12) 0.0110(13) 0.0006(12)
N32 0.0298(16) 0.0214(16) 0.0220(16) 0.0037(12) 0.0120(13) 0.0017(12)
N33 0.0279(16) 0.0300(17) 0.0238(16) 0.0034(13) 0.0111(13) 0.0011(13)
C31 0.0308(19) 0.0174(18) 0.034(2) -0.0043(15) 0.0147(17) -0.0008(15)
C32 0.035(2) 0.0170(18) 0.032(2) 0.0027(15) 0.0201(17) 0.0021(15)
C33 0.042(2) 0.024(2) 0.039(2) 0.0010(17) 0.0250(19) -0.0002(16)
C34 0.054(3) 0.028(2) 0.036(2) 0.0136(17) 0.029(2) 0.0129(18)
C35 0.040(2) 0.036(2) 0.026(2) 0.0058(17) 0.0172(17) 0.0079(18)
C36 0.035(2) 0.027(2) 0.026(2) 0.0036(16) 0.0170(17) 0.0081(16)
C37 0.0282(19) 0.033(2) 0.0191(18) 0.0018(15) 0.0112(15) 0.0041(15)
C38 0.047(2) 0.022(2) 0.047(3) -0.0028(17) 0.012(2) -0.0117(17)
C39 0.047(2) 0.050(3) 0.026(2) 0.0029(18) 0.0091(19) -0.0010(19)
C40 0.0281(18) 0.0136(16) 0.0278(19) -0.0013(15) 0.0070(15) -0.0059(14)
C41 0.035(2) 0.0177(18) 0.034(2) -0.0051(15) 0.0165(17) -0.0064(15)
C42 0.038(2) 0.024(2) 0.026(2) -0.0067(15) 0.0149(17) -0.0105(16)
C43 0.0292(19) 0.0211(18) 0.030(2) -0.0009(16) 0.0057(16) -0.0074(15)
C44 0.0238(18) 0.0186(18) 0.034(2) -0.0004(15) 0.0086(16) -0.0044(14)
C45 0.0308(19) 0.0172(18) 0.031(2) -0.0025(15) 0.0145(16) -0.0068(14)
C46 0.040(2) 0.029(2) 0.037(2) -0.0065(17) 0.0174(19) 0.0022(17)
C47 0.042(2) 0.047(3) 0.033(2) 0.0036(19) 0.0087(19) -0.0023(19)
C48 0.034(2) 0.027(2) 0.036(2) 0.0026(16) 0.0155(17) 0.0040(16)
C49 0.0274(19) 0.031(2) 0.0221(19) -0.0034(16) 0.0079(16) -0.0024(15)
C50 0.032(2) 0.034(2) 0.0218(19) -0.0018(16) 0.0099(16) 0.0019(16)
C51 0.030(2) 0.032(2) 0.027(2) 0.0012(16) 0.0099(16) -0.0016(16)
C52 0.036(2) 0.036(2) 0.036(2) -0.0105(18) 0.0145(18) -0.0087(17)
C53 0.042(2) 0.041(2) 0.035(2) -0.0133(19) 0.0172(19) -0.0052(19)
C54 0.038(2) 0.042(2) 0.031(2) -0.0009(18) 0.0187(18) -0.0019(18)
C55 0.067(3) 0.040(3) 0.068(3) 0.003(2) 0.046(3) 0.004(2)
C56 0.047(3) 0.062(3) 0.040(2) -0.008(2) 0.029(2) -0.012(2)
C57 0.087(4) 0.067(3) 0.095(4) 0.016(3) 0.067(3) 0.018(3)
C58 0.085(4) 0.085(4) 0.048(3) -0.008(3) 0.017(3) 0.007(3)
C59 0.044(3) 0.230(8) 0.081(4) -0.053(5) 0.027(3) -0.034(4)
C60 0.124(5) 0.058(3) 0.115(5) 0.009(3) 0.092(4) -0.007(3)
B2 0.033(2) 0.037(3) 0.030(2) -0.003(2) 0.011(2) -0.005(2)
Cl61 0.0788(14) 0.265(3) 0.354(4) 0.191(3) 0.068(2) 0.0512(17)
Cl63 0.0978(11) 0.0692(10) 0.1184(13) 0.0218(9) 0.0402(10) 0.0031(8)
C61 0.063(4) 0.086(5) 0.232(9) 0.058(5) 0.037(5) 0.008(3)

loop_
_atom_type_symbol
_atom_type_description
_atom_type_scat_dispersion_real
_atom_type_scat_dispersion_imag
_atom_type_scat_source
C C 0.0033 0.0016 'International Tables Vol C Tables 4.2.6.8 and 6.1.1.4'
H H 0.0000 0.0000 'International Tables Vol C Tables 4.2.6.8 and 6.1.1.4'
B B 0.0013 0.0007 'International Tables Vol C Tables 4.2.6.8 and 6.1.1.4'
Cl Cl 0.1484 0.1585 'International Tables Vol C Tables 4.2.6.8 and 6.1.1.4'
Fe Fe 0.3463 0.8444 'International Tables Vol C Tables 4.2.6.8 and 6.1.1.4'
N N 0.0061 0.0033 'International Tables Vol C Tables 4.2.6.8 and 6.1.1.4'
O O 0.0106 0.0060 'International Tables Vol C Tables 4.2.6.8 and 6.1.1.4'

loop_
_geom_angle_atom_site_label_1
_geom_angle_atom_site_label_2
_geom_angle_atom_site_label_3
_geom_angle
N2 Fe1 N1 73.39(10)
N2 Fe1 N3 72.50(10)
N1 Fe1 N3 145.80(10)
N2 Fe1 Cl1 126.51(8)
N1 Fe1 Cl1 100.30(7)
N3 Fe1 Cl1 97.92(7)
N2 Fe1 Cl2 121.79(7)
N1 Fe1 Cl2 100.51(7)
N3 Fe1 Cl2 99.28(7)
Cl1 Fe1 Cl2 111.65(4)
B1 O1 C25 107.6(3)
B1 O2 C26 108.1(3)
C1 N1 C10 119.1(3)
C1 N1 Fe1 116.1(2)
C10 N1 Fe1 124.8(2)
C2 N2 C6 119.7(3)
C2 N2 Fe1 119.6(2)
C6 N2 Fe1 120.6(2)
C7 N3 C19 120.0(3)
C7 N3 Fe1 116.7(2)
C19 N3 Fe1 123.3(2)
N1 C1 C2 116.3(3)
N1 C1 C8 125.9(3)
C2 C1 C8 117.8(3)
N2 C2 C3 121.6(3)
N2 C2 C1 114.3(3)
C3 C2 C1 124.1(3)
C2 C3 C4 118.8(3)
C3 C4 C5 119.3(3)
C6 C5 C4 119.3(3)
N2 C6 C5 121.2(3)
N2 C6 C7 114.6(3)
C5 C6 C7 124.1(3)
N3 C7 C6 115.5(3)
N3 C7 C9 126.6(3)
C6 C7 C9 117.9(3)
C11 C10 C15 122.1(3)
C11 C10 N1 118.1(3)
C15 C10 N1 119.8(3)
C10 C11 C12 117.9(3)
C10 C11 C16 121.1(3)
C12 C11 C16 121.0(3)
C13 C12 C11 122.4(4)
C12 C13 C14 117.4(3)
C12 C13 C17 121.1(4)
C14 C13 C17 121.5(4)
C13 C14 C15 123.6(4)
C14 C15 C10 116.6(3)
C14 C15 C18 121.6(3)
C10 C15 C18 121.8(3)
C20 C19 C24 119.5(3)
C20 C19 N3 118.6(3)
C24 C19 N3 121.9(3)
C19 C20 C21 120.9(3)
C22 C21 C20 118.7(3)
C22 C21 B1 122.7(3)
C20 C21 B1 118.5(3)
C23 C22 C21 120.5(3)
C22 C23 C24 120.2(3)
C23 C24 C19 120.1(3)
O1 C25 C28 108.0(3)
O1 C25 C27 105.9(4)
C28 C25 C27 109.8(4)
O1 C25 C26 103.0(3)
C28 C25 C26 116.0(4)
C27 C25 C26 113.2(4)
O2 C26 C29 106.8(3)
O2 C26 C30 108.4(3)
C29 C26 C30 111.7(4)
O2 C26 C25 101.8(3)
C29 C26 C25 113.1(4)
C30 C26 C25 114.1(4)
O2 B1 O1 112.7(3)
O2 B1 C21 123.8(4)
O1 B1 C21 123.3(4)
N32 Fe31 N33 74.21(10)
N32 Fe31 N31 73.31(10)
N33 Fe31 N31 147.49(10)
N32 Fe31 Cl32 126.70(8)
N33 Fe31 Cl32 98.39(8)
N31 Fe31 Cl32 99.94(8)
N32 Fe31 Cl31 115.53(8)
N33 Fe31 Cl31 97.23(8)
N31 Fe31 Cl31 97.64(7)
Cl32 Fe31 Cl31 117.77(4)
B2 O31 C55 107.0(3)
B2 O32 C56 107.5(3)
C31 N31 C40 120.8(3)
C31 N31 Fe31 115.7(2)
C40 N31 Fe31 123.5(2)
C32 N32 C36 120.7(3)
C32 N32 Fe31 120.3(2)
C36 N32 Fe31 119.0(2)
C37 N33 C49 120.5(3)
C37 N33 Fe31 116.2(2)
C49 N33 Fe31 123.1(2)
N31 C31 C32 116.0(3)
N31 C31 C38 125.4(3)
C32 C31 C38 118.5(3)
N32 C32 C33 120.9(3)
N32 C32 C31 114.5(3)
C33 C32 C31 124.6(3)
C34 C33 C32 118.9(3)
C33 C34 C35 119.9(3)
C34 C35 C36 118.9(3)
N32 C36 C35 120.7(3)
N32 C36 C37 114.9(3)
C35 C36 C37 124.4(3)
N33 C37 C36 115.4(3)
N33 C37 C39 126.7(3)
C36 C37 C39 117.9(3)
C45 C40 C41 121.7(3)
C45 C40 N31 118.6(3)
C41 C40 N31 119.6(3)
C42 C41 C40 117.9(3)
C42 C41 C46 120.8(3)
C40 C41 C46 121.2(3)
C43 C42 C41 122.2(3)
C44 C43 C42 117.8(3)
C44 C43 C47 121.3(3)
C42 C43 C47 120.9(3)
C43 C44 C45 122.4(3)
C40 C45 C44 117.7(3)
C40 C45 C48 121.5(3)
C44 C45 C48 120.8(3)
C50 C49 C54 120.8(3)
C50 C49 N33 118.3(3)
C54 C49 N33 120.9(3)
C49 C50 C51 121.5(3)
C52 C51 C50 117.1(3)
C52 C51 B2 122.5(3)
C50 C51 B2 120.4(3)
C53 C52 C51 121.5(3)
C52 C53 C54 120.4(4)
C53 C54 C49 118.6(4)
O31 C55 C57 109.4(4)
O31 C55 C58 106.5(4)
C57 C55 C58 109.6(4)
O31 C55 C56 102.1(3)
C57 C55 C56 117.4(4)
C58 C55 C56 111.1(4)
O32 C56 C59 106.5(4)
O32 C56 C60 109.3(4)
C59 C56 C60 112.4(4)
O32 C56 C55 101.8(3)
C59 C56 C55 112.6(4)
C60 C56 C55 113.4(4)
O32 B2 O31 112.5(4)
O32 B2 C51 125.0(4)
O31 B2 C51 122.4(4)
Cl63 C61 Cl61 113.0(4)

loop_
_geom_bond_atom_site_label_1
_geom_bond_atom_site_label_2
_geom_bond_distance
Fe1 N2 2.107(3)
Fe1 N1 2.259(3)
Fe1 N3 2.272(3)
Fe1 Cl1 2.2859(10)
Fe1 Cl2 2.3067(10)
O1 B1 1.358(5)
O1 C25 1.454(5)
O2 B1 1.354(5)
O2 C26 1.461(4)
N1 C1 1.272(4)
N1 C10 1.453(4)
N2 C2 1.345(4)
N2 C6 1.350(4)
N3 C7 1.290(4)
N3 C19 1.435(4)
C1 C2 1.490(5)
C1 C8 1.497(5)
C2 C3 1.385(5)
C3 C4 1.386(5)
C4 C5 1.387(5)
C5 C6 1.381(5)
C6 C7 1.475(5)
C7 C9 1.501(4)
C10 C11 1.387(5)
C10 C15 1.404(5)
C11 C12 1.399(5)
C11 C16 1.506(5)
C12 C13 1.377(5)
C13 C14 1.383(5)
C13 C17 1.519(5)
C14 C15 1.394(5)
C15 C18 1.504(5)
C19 C20 1.377(5)
C19 C24 1.394(4)
C20 C21 1.401(5)
C21 C22 1.391(5)
C21 B1 1.556(5)
C22 C23 1.382(5)
C23 C24 1.382(5)
C25 C28 1.518(6)
C25 C27 1.524(6)
C25 C26 1.543(6)
C26 C29 1.501(6)
C26 C30 1.506(5)
Fe31 N32 2.095(3)
Fe31 N33 2.227(3)
Fe31 N31 2.258(3)
Fe31 Cl32 2.2847(11)
Fe31 Cl31 2.3103(10)
O31 B2 1.371(5)
O31 C55 1.466(5)
O32 B2 1.366(5)
O32 C56 1.470(5)
N31 C31 1.287(4)
N31 C40 1.449(4)
N32 C32 1.339(4)
N32 C36 1.342(4)
N33 C37 1.285(4)
N33 C49 1.446(4)
C31 C32 1.481(5)
C31 C38 1.489(4)
C32 C33 1.395(5)
C33 C34 1.376(5)
C34 C35 1.380(5)
C35 C36 1.397(5)
C36 C37 1.491(5)
C37 C39 1.493(5)
C40 C45 1.390(5)
C40 C41 1.395(5)
C41 C42 1.393(5)
C41 C46 1.512(5)
C42 C43 1.387(5)
C43 C44 1.383(5)
C43 C47 1.506(5)
C44 C45 1.398(5)
C45 C48 1.508(5)
C49 C50 1.368(5)
C49 C54 1.396(5)
C50 C51 1.405(5)
C51 C52 1.400(5)
C51 B2 1.535(6)
C52 C53 1.379(5)
C53 C54 1.390(5)
C55 C57 1.474(6)
C55 C58 1.531(6)
C55 C56 1.550(6)
C56 C59 1.508(6)
C56 C60 1.511(6)
Cl61 C61 1.746(7)
Cl63 C61 1.683(6)

loop_
_geom_torsion_atom_site_label_1
_geom_torsion_atom_site_label_2
_geom_torsion_atom_site_label_3
_geom_torsion_atom_site_label_4
_geom_torsion
N2 Fe1 N1 C1 0.1(2)
N3 Fe1 N1 C1 -4.1(3)
Cl1 Fe1 N1 C1 -125.2(2)
Cl2 Fe1 N1 C1 120.3(2)
N2 Fe1 N1 C10 -179.2(3)
N3 Fe1 N1 C10 176.6(2)
Cl1 Fe1 N1 C10 55.5(2)
Cl2 Fe1 N1 C10 -59.0(2)
N1 Fe1 N2 C2 3.6(2)
N3 Fe1 N2 C2 -178.8(3)
Cl1 Fe1 N2 C2 94.3(2)
Cl2 Fe1 N2 C2 -88.6(2)
N1 Fe1 N2 C6 -179.8(3)
N3 Fe1 N2 C6 -2.2(2)
Cl1 Fe1 N2 C6 -89.1(2)
Cl2 Fe1 N2 C6 88.0(2)
N2 Fe1 N3 C7 0.4(2)
N1 Fe1 N3 C7 4.6(3)
Cl1 Fe1 N3 C7 126.3(2)
Cl2 Fe1 N3 C7 -120.1(2)
N2 Fe1 N3 C19 178.6(3)
N1 Fe1 N3 C19 -177.3(2)
Cl1 Fe1 N3 C19 -55.6(2)
Cl2 Fe1 N3 C19 58.0(2)
C10 N1 C1 C2 176.0(3)
Fe1 N1 C1 C2 -3.3(4)
C10 N1 C1 C8 -4.7(5)
Fe1 N1 C1 C8 176.0(3)
C6 N2 C2 C3 -3.3(5)
Fe1 N2 C2 C3 173.3(2)
C6 N2 C2 C1 177.0(3)
Fe1 N2 C2 C1 -6.4(4)
N1 C1 C2 N2 6.3(4)
C8 C1 C2 N2 -173.0(3)
N1 C1 C2 C3 -173.4(3)
C8 C1 C2 C3 7.3(5)
N2 C2 C3 C4 1.4(5)
C1 C2 C3 C4 -179.0(3)
C2 C3 C4 C5 1.2(5)
C3 C4 C5 C6 -1.7(5)
C2 N2 C6 C5 2.8(5)
Fe1 N2 C6 C5 -173.8(2)
C2 N2 C6 C7 -179.9(3)
Fe1 N2 C6 C7 3.5(4)
C4 C5 C6 N2 -0.2(5)
C4 C5 C6 C7 -177.3(3)
C19 N3 C7 C6 -177.0(3)
Fe1 N3 C7 C6 1.2(4)
C19 N3 C7 C9 1.7(5)
Fe1 N3 C7 C9 179.9(3)
N2 C6 C7 N3 -3.0(4)
C5 C6 C7 N3 174.3(3)
N2 C6 C7 C9 178.2(3)
C5 C6 C7 C9 -4.6(5)
C1 N1 C10 C11 -87.8(4)
Fe1 N1 C10 C11 91.5(3)
C1 N1 C10 C15 92.9(4)
Fe1 N1 C10 C15 -87.8(4)
C15 C10 C11 C12 1.5(5)
N1 C10 C11 C12 -177.8(3)
C15 C10 C11 C16 -176.6(3)
N1 C10 C11 C16 4.1(5)
C10 C11 C12 C13 -0.4(6)
C16 C11 C12 C13 177.7(3)
C11 C12 C13 C14 -0.6(6)
C11 C12 C13 C17 179.1(4)
C12 C13 C14 C15 0.6(6)
C17 C13 C14 C15 -179.1(4)
C13 C14 C15 C10 0.4(6)
C13 C14 C15 C18 -176.6(4)
C11 C10 C15 C14 -1.5(5)
N1 C10 C15 C14 177.8(3)
C11 C10 C15 C18 175.5(3)
N1 C10 C15 C18 -5.2(5)
C7 N3 C19 C20 115.9(4)
Fe1 N3 C19 C20 -62.2(4)
C7 N3 C19 C24 -64.5(4)
Fe1 N3 C19 C24 117.5(3)
C24 C19 C20 C21 3.2(5)
N3 C19 C20 C21 -177.1(3)
C19 C20 C21 C22 -1.7(5)
C19 C20 C21 B1 174.8(3)
C20 C21 C22 C23 -0.8(5)
B1 C21 C22 C23 -177.2(3)
C21 C22 C23 C24 1.9(5)
C22 C23 C24 C19 -0.4(5)
C20 C19 C24 C23 -2.1(5)
N3 C19 C24 C23 178.2(3)
B1 O1 C25 C28 -144.5(4)
B1 O1 C25 C27 97.9(4)
B1 O1 C25 C26 -21.2(4)
B1 O2 C26 C29 97.4(4)
B1 O2 C26 C30 -142.1(4)
B1 O2 C26 C25 -21.5(4)
O1 C25 C26 O2 25.4(4)
C28 C25 C26 O2 143.2(4)
C27 C25 C26 O2 -88.6(4)
O1 C25 C26 C29 -88.8(4)
C28 C25 C26 C29 28.9(5)
C27 C25 C26 C29 157.2(4)
O1 C25 C26 C30 142.0(4)
C28 C25 C26 C30 -100.3(5)
C27 C25 C26 C30 28.0(5)
C26 O2 B1 O1 9.2(5)
C26 O2 B1 C21 -175.7(3)
C25 O1 B1 O2 8.5(5)
C25 O1 B1 C21 -166.6(4)
C22 C21 B1 O2 5.1(6)
C20 C21 B1 O2 -171.3(4)
C22 C21 B1 O1 179.7(4)
C20 C21 B1 O1 3.3(6)
N32 Fe31 N31 C31 2.3(2)
N33 Fe31 N31 C31 0.2(4)
Cl32 Fe31 N31 C31 -123.3(2)
Cl31 Fe31 N31 C31 116.7(2)
N32 Fe31 N31 C40 -176.2(3)
N33 Fe31 N31 C40 -178.2(2)
Cl32 Fe31 N31 C40 58.3(3)
Cl31 Fe31 N31 C40 -61.7(3)
N33 Fe31 N32 C32 177.0(3)
N31 Fe31 N32 C32 -1.8(2)
Cl32 Fe31 N32 C32 88.2(3)
Cl31 Fe31 N32 C32 -92.4(2)
N33 Fe31 N32 C36 -2.8(2)
N31 Fe31 N32 C36 178.4(3)
Cl32 Fe31 N32 C36 -91.5(3)
Cl31 Fe31 N32 C36 87.8(2)
N32 Fe31 N33 C37 4.9(2)
N31 Fe31 N33 C37 7.0(4)
Cl32 Fe31 N33 C37 130.8(2)
Cl31 Fe31 N33 C37 -109.6(2)
N32 Fe31 N33 C49 -179.1(3)
N31 Fe31 N33 C49 -177.1(2)
Cl32 Fe31 N33 C49 -53.3(3)
Cl31 Fe31 N33 C49 66.3(3)
C40 N31 C31 C32 176.1(3)
Fe31 N31 C31 C32 -2.3(4)
C40 N31 C31 C38 -2.0(5)
Fe31 N31 C31 C38 179.6(3)
C36 N32 C32 C33 0.5(5)
Fe31 N32 C32 C33 -179.3(3)
C36 N32 C32 C31 -178.9(3)
Fe31 N32 C32 C31 1.3(4)
N31 C31 C32 N32 0.8(5)
C38 C31 C32 N32 179.0(3)
N31 C31 C32 C33 -178.6(3)
C38 C31 C32 C33 -0.4(5)
N32 C32 C33 C34 -0.2(5)
C31 C32 C33 C34 179.2(3)
C32 C33 C34 C35 -0.6(5)
C33 C34 C35 C36 1.2(5)
C32 N32 C36 C35 0.1(5)
Fe31 N32 C36 C35 179.8(2)
C32 N32 C36 C37 -179.1(3)
Fe31 N32 C36 C37 0.7(4)
C34 C35 C36 N32 -0.9(5)
C34 C35 C36 C37 178.2(3)
C49 N33 C37 C36 177.9(3)
Fe31 N33 C37 C36 -6.1(4)
C49 N33 C37 C39 -1.2(6)
Fe31 N33 C37 C39 174.8(3)
N32 C36 C37 N33 3.8(4)
C35 C36 C37 N33 -175.4(3)
N32 C36 C37 C39 -177.1(3)
C35 C36 C37 C39 3.8(5)
C31 N31 C40 C45 -87.5(4)
Fe31 N31 C40 C45 90.8(3)
C31 N31 C40 C41 95.1(4)
Fe31 N31 C40 C41 -86.5(3)
C45 C40 C41 C42 -4.0(5)
N31 C40 C41 C42 173.2(3)
C45 C40 C41 C46 172.6(3)
N31 C40 C41 C46 -10.1(5)
C40 C41 C42 C43 -0.3(5)
C46 C41 C42 C43 -176.9(3)
C41 C42 C43 C44 2.8(5)
C41 C42 C43 C47 -177.3(3)
C42 C43 C44 C45 -1.2(5)
C47 C43 C44 C45 178.9(3)
C41 C40 C45 C44 5.5(5)
N31 C40 C45 C44 -171.8(3)
C41 C40 C45 C48 -171.7(3)
N31 C40 C45 C48 11.0(5)
C43 C44 C45 C40 -2.8(5)
C43 C44 C45 C48 174.4(3)
C37 N33 C49 C50 -116.9(4)
Fe31 N33 C49 C50 67.3(4)
C37 N33 C49 C54 64.5(4)
Fe31 N33 C49 C54 -111.2(3)
C54 C49 C50 C51 -0.7(5)
N33 C49 C50 C51 -179.3(3)
C49 C50 C51 C52 -0.1(5)
C49 C50 C51 B2 -179.8(3)
C50 C51 C52 C53 0.5(5)
B2 C51 C52 C53 -179.8(4)
C51 C52 C53 C54 -0.1(6)
C52 C53 C54 C49 -0.6(6)
C50 C49 C54 C53 1.0(5)
N33 C49 C54 C53 179.6(3)
B2 O31 C55 C57 -150.6(4)
B2 O31 C55 C58 91.0(4)
B2 O31 C55 C56 -25.6(4)
B2 O32 C56 C59 94.7(4)
B2 O32 C56 C60 -143.7(4)
B2 O32 C56 C55 -23.5(4)
O31 C55 C56 O32 29.2(4)
C57 C55 C56 O32 148.8(4)
C58 C55 C56 O32 -83.9(4)
O31 C55 C56 C59 -84.5(4)
C57 C55 C56 C59 35.1(6)
C58 C55 C56 C59 162.4(4)
O31 C55 C56 C60 146.6(4)
C57 C55 C56 C60 -93.9(5)
C58 C55 C56 C60 33.4(5)
C56 O32 B2 O31 8.3(4)
C56 O32 B2 C51 -173.6(4)
C55 O31 B2 O32 11.9(5)
C55 O31 B2 C51 -166.2(4)
C52 C51 B2 O32 21.4(6)
C50 C51 B2 O32 -158.8(4)
C52 C51 B2 O31 -160.7(4)
C50 C51 B2 O31 19.0(6)
